data_4339024
loop_
_publ_author_name
'Ly, Hanh V.'
'Chow, Joanna H.'
'Parvez, Masood'
'McDonald, Robert'
'Roesler, Roland'

_publ_section_title
;
 Revisiting the 1,2,4-triaza-3,5-diborolyl ligand: sigma and pi
 coordination modes in the alkali metal and rhodium complexes of a planar,
 6-pi-electron B2N3- ring.
;
_journal_issue 22
_journal_name_full 'Inorganic chemistry'
_journal_page_first 9303
_journal_page_last 9311
_journal_paper_doi 10.1021/ic7013286
_journal_volume 46
_journal_year 2007
_chemical_formula_sum 'C14 H17 B2 K N4'
_chemical_formula_weight 302.04
_chemical_name_systematic
; 
 ? 
;
_space_group_IT_number 19
_symmetry_space_group_name_Hall 'P 2ac 2ab'
_symmetry_space_group_name_H-M 'P 21 21 21'
_atom_sites_solution_hydrogens geom
_atom_sites_solution_primary direct
_atom_sites_solution_secondary difmap
_audit_creation_method SHELXL-97
_cell_angle_alpha 90.00
_cell_angle_beta 90.00
_cell_angle_gamma 90.00
_cell_formula_units_Z 4
_cell_length_a 7.746(4)
_cell_length_b 11.973(4)
_cell_length_c 16.742(9)
_cell_measurement_temperature 173(2)
_cell_volume 1552.7(13)
_computing_structure_refinement 'SHELXL-97 (Sheldrick, 1997)'
_computing_structure_solution 'SHELXS-97 (Sheldrick, 1990)'
_diffrn_ambient_temperature 173(2)
_diffrn_measured_fraction_theta_full 0.993
_diffrn_measured_fraction_theta_max 0.993
_diffrn_radiation_monochromator graphite
_diffrn_radiation_source 'fine-focus sealed tube'
_diffrn_radiation_type MoK\a
_diffrn_radiation_wavelength 0.71073
_diffrn_reflns_av_R_equivalents 0.0256
_diffrn_reflns_av_sigmaI/netI 0.0375
_diffrn_reflns_limit_h_max 9
_diffrn_reflns_limit_h_min -9
_diffrn_reflns_limit_k_max 13
_diffrn_reflns_limit_k_min -14
_diffrn_reflns_limit_l_max 19
_diffrn_reflns_limit_l_min -19
_diffrn_reflns_number 5050
_diffrn_reflns_theta_full 25.03
_diffrn_reflns_theta_max 25.03
_diffrn_reflns_theta_min 3.40
_exptl_absorpt_coefficient_mu 0.338
_exptl_absorpt_correction_T_max 0.9866
_exptl_absorpt_correction_T_min 0.9605
_exptl_crystal_density_diffrn 1.292
_exptl_crystal_density_method 'not measured'
_exptl_crystal_F_000 632
_exptl_crystal_size_max 0.12
_exptl_crystal_size_mid 0.08
_exptl_crystal_size_min 0.04
_refine_diff_density_max 0.259
_refine_diff_density_min -0.293
_refine_diff_density_rms 0.045
_refine_ls_abs_structure_details 'Flack H D (1983), Acta Cryst. A39, 876-881'
_refine_ls_abs_structure_Flack -0.05(5)
_refine_ls_extinction_method none
_refine_ls_goodness_of_fit_ref 1.056
_refine_ls_hydrogen_treatment mixed
_refine_ls_matrix_type full
_refine_ls_number_parameters 193
_refine_ls_number_reflns 2711
_refine_ls_number_restraints 0
_refine_ls_restrained_S_all 1.056
_refine_ls_R_factor_all 0.0466
_refine_ls_R_factor_gt 0.0379
_refine_ls_shift/su_max 0.000
_refine_ls_shift/su_mean 0.000
_refine_ls_structure_factor_coef Fsqd
_refine_ls_weighting_details 'calc w=1/[\s^2^(Fo^2^)+(0.0560P)^2^+0.4500P] where P=(Fo^2^+2Fc^2^)/3'
_refine_ls_weighting_scheme calc
_refine_ls_wR_factor_gt 0.0952
_refine_ls_wR_factor_ref 0.1014
_reflns_number_gt 2410
_reflns_number_total 2711
_reflns_threshold_expression >2sigma(I)
_cod_data_source_file ic7013286-file004.cif
_cod_data_source_block 2c
_cod_database_code 4339024

loop_
_symmetry_equiv_pos_as_xyz
'x, y, z'
'-x+1/2, -y, z+1/2'
'x+1/2, -y+1/2, -z'
'-x, y+1/2, -z+1/2'

loop_
_atom_site_label
_atom_site_type_symbol
_atom_site_fract_x
_atom_site_fract_y
_atom_site_fract_z
_atom_site_U_iso_or_equiv
_atom_site_adp_type
_atom_site_occupancy
_atom_site_symmetry_multiplicity
_atom_site_calc_flag
_atom_site_refinement_flags
K1 K -0.71754(7) -0.31440(5) -0.54637(4) 0.03846(19) Uani 1 1 d .
N1 N -0.6666(3) -0.08313(17) -0.48010(12) 0.0294(5) Uani 1 1 d .
N2 N -0.5609(3) -0.16407(17) -0.44072(13) 0.0302(5) Uani 1 1 d .
N3 N -0.8326(3) -0.14967(17) -0.37932(12) 0.0273(5) Uani 1 1 d .
N4 N -0.9730(3) -0.1657(2) -0.32412(13) 0.0325(5) Uani 1 1 d .
H4N H -0.977(4) -0.242(3) -0.3131(18) 0.039 Uiso 1 1 d .
C1 C -0.5783(4) -0.0183(3) -0.5412(2) 0.0449(7) Uani 1 1 d .
H1A H -0.5594 0.0565 -0.5224 0.054 Uiso 1 1 d R
H1B H -0.4692 -0.0527 -0.5529 0.054 Uiso 1 1 d R
H1C H -0.6476 -0.0163 -0.5887 0.054 Uiso 1 1 d R
C2 C -0.9334(4) -0.1136(3) -0.24685(16) 0.0418(7) Uani 1 1 d .
H2A H -1.0279 -0.1258 -0.2108 0.050 Uiso 1 1 d R
H2B H -0.8304 -0.1462 -0.2251 0.050 Uiso 1 1 d R
H2C H -0.9165 -0.0349 -0.2542 0.050 Uiso 1 1 d R
C3 C -0.5989(4) -0.2934(2) -0.31479(15) 0.0294(6) Uani 1 1 d .
C4 C -0.4359(4) -0.2819(2) -0.27965(17) 0.0363(7) Uani 1 1 d .
H4 H -0.3637 -0.2203 -0.2949 0.044 Uiso 1 1 d R
C5 C -0.3752(4) -0.3571(3) -0.22417(19) 0.0465(8) Uani 1 1 d .
H5 H -0.2638 -0.3458 -0.2004 0.056 Uiso 1 1 d R
C6 C -0.4749(5) -0.4484(3) -0.20203(18) 0.0465(8) Uani 1 1 d .
H6 H -0.4326 -0.5018 -0.1640 0.056 Uiso 1 1 d R
C7 C -0.6347(4) -0.4623(3) -0.23550(19) 0.0433(7) Uani 1 1 d .
H7 H -0.7048 -0.5249 -0.2202 0.052 Uiso 1 1 d R
C8 C -0.6965(4) -0.3860(2) -0.29112(17) 0.0360(6) Uani 1 1 d .
H8 H -0.8093 -0.3966 -0.3137 0.043 Uiso 1 1 d R
C9 C -0.9697(3) 0.0193(2) -0.46971(16) 0.0300(6) Uani 1 1 d .
C10 C -1.0030(4) 0.0431(2) -0.55010(18) 0.0387(6) Uani 1 1 d .
H10 H -0.9474 0.0005 -0.5913 0.046 Uiso 1 1 d R
C11 C -1.1162(4) 0.1275(3) -0.57230(19) 0.0467(8) Uani 1 1 d .
H11 H -1.1365 0.1421 -0.6279 0.056 Uiso 1 1 d R
C12 C -1.2007(4) 0.1902(2) -0.51509(19) 0.0470(7) Uani 1 1 d .
H12 H -1.2773 0.2490 -0.5314 0.056 Uiso 1 1 d R
C13 C -1.1746(4) 0.1674(2) -0.43573(18) 0.0407(7) Uani 1 1 d .
H13 H -1.2348 0.2091 -0.3955 0.049 Uiso 1 1 d R
C14 C -1.0586(4) 0.0836(2) -0.41311(17) 0.0353(6) Uani 1 1 d .
H14 H -1.0419 0.0701 -0.3571 0.042 Uiso 1 1 d R
B1 B -0.6624(4) -0.2039(2) -0.37757(17) 0.0284(6) Uani 1 1 d .
B2 B -0.8296(4) -0.0689(2) -0.44410(18) 0.0282(6) Uani 1 1 d .

loop_
_atom_site_aniso_label
_atom_site_aniso_U_11
_atom_site_aniso_U_22
_atom_site_aniso_U_33
_atom_site_aniso_U_23
_atom_site_aniso_U_13
_atom_site_aniso_U_12
K1 0.0260(3) 0.0481(4) 0.0413(3) -0.0114(3) -0.0016(3) 0.0011(3)
N1 0.0316(12) 0.0309(11) 0.0255(11) 0.0059(9) 0.0005(9) 0.0009(9)
N2 0.0269(11) 0.0313(11) 0.0324(12) 0.0001(9) -0.0017(9) 0.0043(8)
N3 0.0250(11) 0.0317(11) 0.0251(11) -0.0001(8) 0.0016(9) 0.0005(9)
N4 0.0276(12) 0.0385(13) 0.0313(12) 0.0050(10) 0.0060(9) -0.0002(10)
C1 0.0345(16) 0.0502(16) 0.0501(17) 0.0147(15) 0.0106(15) 0.0022(12)
C2 0.0409(17) 0.0567(18) 0.0276(14) 0.0031(13) 0.0067(13) 0.0090(14)
C3 0.0308(14) 0.0297(14) 0.0278(13) -0.0038(11) 0.0017(11) 0.0026(10)
C4 0.0367(16) 0.0316(14) 0.0406(16) 0.0008(12) -0.0067(13) 0.0026(11)
C5 0.0473(19) 0.0448(17) 0.0476(18) -0.0005(14) -0.0177(16) 0.0072(14)
C6 0.056(2) 0.0451(17) 0.0381(17) 0.0096(13) -0.0033(15) 0.0181(16)
C7 0.0476(18) 0.0365(15) 0.0456(17) 0.0082(13) 0.0066(15) 0.0054(13)
C8 0.0347(16) 0.0344(14) 0.0389(15) 0.0041(12) -0.0003(13) 0.0035(12)
C9 0.0269(13) 0.0291(12) 0.0341(14) 0.0026(11) -0.0012(11) -0.0030(10)
C10 0.0436(16) 0.0400(14) 0.0325(14) -0.0019(12) -0.0041(14) 0.0026(12)
C11 0.0503(19) 0.0489(17) 0.0408(17) 0.0076(14) -0.0137(14) 0.0046(14)
C12 0.0459(17) 0.0381(15) 0.0570(18) 0.0085(14) -0.0095(16) 0.0072(15)
C13 0.0369(16) 0.0359(15) 0.0493(17) -0.0003(13) 0.0010(13) 0.0080(12)
C14 0.0325(16) 0.0377(15) 0.0356(15) 0.0031(12) 0.0015(12) 0.0014(12)
B1 0.0283(15) 0.0299(14) 0.0269(14) -0.0040(12) -0.0061(12) -0.0003(12)
B2 0.0270(15) 0.0285(14) 0.0291(15) -0.0006(12) -0.0016(12) -0.0031(11)

loop_
_atom_type_symbol
_atom_type_description
_atom_type_scat_dispersion_real
_atom_type_scat_dispersion_imag
_atom_type_scat_source
C C 0.0033 0.0016 'International Tables Vol C Tables 4.2.6.8 and 6.1.1.4'
H H 0.0000 0.0000 'International Tables Vol C Tables 4.2.6.8 and 6.1.1.4'
B B 0.0013 0.0007 'International Tables Vol C Tables 4.2.6.8 and 6.1.1.4'
N N 0.0061 0.0033 'International Tables Vol C Tables 4.2.6.8 and 6.1.1.4'
K K 0.2009 0.2494 'International Tables Vol C Tables 4.2.6.8 and 6.1.1.4'

loop_
_geom_angle_atom_site_label_1
_geom_angle_atom_site_label_2
_geom_angle_atom_site_label_3
_geom_angle
_geom_angle_site_symmetry_1
_geom_angle_site_symmetry_3
N2 K1 N2 122.86(6) 3_444 .
N2 K1 N4 125.60(7) 3_444 3_544
N2 K1 N4 104.06(7) . 3_544
N2 K1 N1 104.38(6) 3_444 .
N2 K1 N1 28.20(6) . .
N4 K1 N1 105.45(7) 3_544 .
N2 K1 C9 122.72(7) 3_444 3_544
N2 K1 C9 100.60(7) . 3_544
N4 K1 C9 66.27(7) 3_544 3_544
N1 K1 C9 127.57(7) . 3_544
N2 K1 B1 104.31(7) 3_444 .
N2 K1 B1 26.41(7) . .
N4 K1 B1 128.25(8) 3_544 .
N1 K1 B1 42.68(7) . .
C9 K1 B1 99.73(8) 3_544 .
N2 K1 N3 149.79(7) 3_444 3_544
N2 K1 N3 85.96(6) . 3_544
N4 K1 N3 26.21(6) 3_544 3_544
N1 K1 N3 98.17(6) . 3_544
C9 K1 N3 50.78(6) 3_544 3_544
B1 K1 N3 105.89(7) . 3_544
N2 K1 B2 148.67(7) 3_444 3_544
N2 K1 B2 84.76(7) . 3_544
N4 K1 B2 48.35(7) 3_544 3_544
N1 K1 B2 106.65(7) . 3_544
C9 K1 B2 28.07(7) 3_544 3_544
B1 K1 B2 95.58(8) . 3_544
N3 K1 B2 25.51(6) 3_544 3_544
N2 K1 B2 82.79(6) 3_444 .
N2 K1 B2 42.34(6) . .
N4 K1 B2 126.65(7) 3_544 .
N1 K1 B2 23.38(6) . .
C9 K1 B2 140.06(7) 3_544 .
B1 K1 B2 40.91(7) . .
N3 K1 B2 121.52(6) 3_544 .
B2 K1 B2 126.87(7) 3_544 .
N2 K1 C14 104.10(7) 3_444 3_544
N2 K1 C14 124.02(7) . 3_544
N4 K1 C14 63.27(7) 3_544 3_544
N1 K1 C14 150.31(7) . 3_544
C9 K1 C14 23.43(7) 3_544 3_544
B1 K1 C14 120.70(7) . 3_544
N3 K1 C14 59.01(6) 3_544 3_544
B2 K1 C14 44.57(7) 3_544 3_544
B2 K1 C14 161.46(7) . 3_544
N2 K1 K1 157.70(5) 3_444 3_544
N2 K1 K1 34.86(4) . 3_544
N4 K1 K1 73.72(6) 3_544 3_544
N1 K1 K1 55.81(5) . 3_544
C9 K1 K1 72.99(6) 3_544 3_544
B1 K1 K1 54.77(6) . 3_544
N3 K1 K1 51.87(5) 3_544 3_544
B2 K1 K1 51.27(5) 3_544 3_544
B2 K1 K1 75.80(5) . 3_544
C14 K1 K1 94.61(5) 3_544 3_544
N2 K1 K1 36.65(5) 3_444 3_444
N2 K1 K1 86.21(5) . 3_444
N4 K1 K1 149.47(5) 3_544 3_444
N1 K1 K1 70.52(5) . 3_444
C9 K1 K1 140.94(6) 3_544 3_444
B1 K1 K1 70.08(6) . 3_444
N3 K1 K1 167.28(5) 3_544 3_444
B2 K1 K1 162.05(6) 3_544 3_444
B2 K1 K1 47.49(5) . 3_444
C14 K1 K1 133.62(5) 3_544 3_444
K1 K1 K1 121.06(4) 3_544 3_444
B2 N1 N2 113.4(2) . .
B2 N1 C1 131.1(2) . .
N2 N1 C1 114.6(2) . .
B2 N1 K1 98.73(15) . .
N2 N1 K1 67.75(12) . .
C1 N1 K1 107.09(17) . .
B1 N2 N1 104.9(2) . .
B1 N2 K1 125.77(16) . 3_544
N1 N2 K1 126.58(15) . 3_544
B1 N2 K1 90.84(15) . .
N1 N2 K1 84.05(13) . .
K1 N2 K1 108.49(7) 3_544 .
N4 N3 B2 125.4(2) . .
N4 N3 B1 127.3(2) . .
B2 N3 B1 107.1(2) . .
N4 N3 K1 62.38(12) . 3_444
B2 N3 K1 79.50(14) . 3_444
B1 N3 K1 140.33(15) . 3_444
N3 N4 C2 110.5(2) . .
N3 N4 K1 91.41(14) . 3_444
C2 N4 K1 146.40(18) . 3_444
N3 N4 H4N 106.2(19) . .
C2 N4 H4N 104.4(19) . .
K1 N4 H4N 92.7(19) 3_444 .
N1 C1 H1A 109.8 . .
N1 C1 H1B 109.2 . .
H1A C1 H1B 109.5 . .
N1 C1 H1C 109.4 . .
H1A C1 H1C 109.5 . .
H1B C1 H1C 109.5 . .
N4 C2 H2A 109.3 . .
N4 C2 H2B 109.6 . .
H2A C2 H2B 109.5 . .
N4 C2 H2C 109.5 . .
H2A C2 H2C 109.5 . .
H2B C2 H2C 109.5 . .
C8 C3 C4 116.5(2) . .
C8 C3 B1 123.9(2) . .
C4 C3 B1 119.6(2) . .
C5 C4 C3 121.8(3) . .
C5 C4 H4 119.0 . .
C3 C4 H4 119.2 . .
C4 C5 C6 120.4(3) . .
C4 C5 H5 119.6 . .
C6 C5 H5 120.0 . .
C7 C6 C5 119.3(3) . .
C7 C6 H6 119.9 . .
C5 C6 H6 120.8 . .
C6 C7 C8 120.4(3) . .
C6 C7 H7 119.8 . .
C8 C7 H7 119.8 . .
C7 C8 C3 121.6(3) . .
C7 C8 H8 119.3 . .
C3 C8 H8 119.0 . .
C10 C9 C14 116.6(2) . .
C10 C9 B2 121.7(2) . .
C14 C9 B2 121.5(2) . .
C10 C9 K1 97.42(17) . 3_444
C14 C9 K1 94.06(17) . 3_444
B2 C9 K1 82.74(14) . 3_444
C11 C10 C9 121.5(3) . .
C11 C10 H10 118.5 . .
C9 C10 H10 120.0 . .
C12 C11 C10 120.6(3) . .
C12 C11 H11 119.7 . .
C10 C11 H11 119.7 . .
C13 C12 C11 119.5(3) . .
C13 C12 H12 120.9 . .
C11 C12 H12 119.6 . .
C12 C13 C14 120.0(3) . .
C12 C13 H13 120.3 . .
C14 C13 H13 119.7 . .
C13 C14 C9 121.8(3) . .
C13 C14 K1 112.37(18) . 3_444
C9 C14 K1 62.51(15) . 3_444
C13 C14 H14 118.2 . .
C9 C14 H14 120.1 . .
K1 C14 H14 94.7 3_444 .
N2 B1 N3 109.7(2) . .
N2 B1 C3 124.0(2) . .
N3 B1 C3 126.3(2) . .
N2 B1 K1 62.74(14) . .
N3 B1 K1 92.64(15) . .
C3 B1 K1 110.78(16) . .
N1 B2 N3 104.6(2) . .
N1 B2 C9 125.6(2) . .
N3 B2 C9 129.7(2) . .
N1 B2 K1 137.70(17) . 3_444
N3 B2 K1 74.99(13) . 3_444
C9 B2 K1 69.20(13) . 3_444
N1 B2 K1 57.89(12) . .
N3 B2 K1 79.07(14) . .
C9 B2 K1 126.82(17) . .
K1 B2 K1 81.24(6) 3_444 .

loop_
_geom_bond_atom_site_label_1
_geom_bond_atom_site_label_2
_geom_bond_distance
_geom_bond_site_symmetry_2
K1 N2 2.681(3) 3_444
K1 N2 2.800(2) .
K1 N4 2.889(3) 3_544
K1 N1 3.009(2) .
K1 C9 3.127(3) 3_544
K1 B1 3.149(3) .
K1 N3 3.260(3) 3_544
K1 B2 3.318(3) 3_544
K1 B2 3.511(3) .
K1 C14 3.516(3) 3_544
K1 K1 4.4485(19) 3_544
K1 K1 4.4485(19) 3_444
N1 B2 1.410(4) .
N1 N2 1.430(3) .
N1 C1 1.455(4) .
N2 B1 1.401(4) .
N2 K1 2.681(3) 3_544
N3 N4 1.440(3) .
N3 B2 1.454(3) .
N3 B1 1.470(4) .
N3 K1 3.260(3) 3_444
N4 C2 1.468(4) .
N4 K1 2.889(3) 3_444
N4 H4N 0.93(3) .
C1 H1A 0.9599 .
C1 H1B 0.9600 .
C1 H1C 0.9600 .
C2 H2A 0.9600 .
C2 H2B 0.9600 .
C2 H2C 0.9601 .
C3 C8 1.399(4) .
C3 C4 1.400(4) .
C3 B1 1.579(4) .
C4 C5 1.377(4) .
C4 H4 0.9600 .
C5 C6 1.388(5) .
C5 H5 0.9600 .
C6 C7 1.369(5) .
C6 H6 0.9601 .
C7 C8 1.390(4) .
C7 H7 0.9600 .
C8 H8 0.9600 .
C9 C10 1.400(4) .
C9 C14 1.402(4) .
C9 B2 1.574(4) .
C9 K1 3.127(3) 3_444
C10 C11 1.388(4) .
C10 H10 0.9600 .
C11 C12 1.382(5) .
C11 H11 0.9600 .
C12 C13 1.372(4) .
C12 H12 0.9599 .
C13 C14 1.399(4) .
C13 H13 0.9600 .
C14 K1 3.516(3) 3_444
C14 H14 0.9601 .
B2 K1 3.318(3) 3_444

loop_
_geom_torsion_atom_site_label_1
_geom_torsion_atom_site_label_2
_geom_torsion_atom_site_label_3
_geom_torsion_atom_site_label_4
_geom_torsion
_geom_torsion_site_symmetry_1
_geom_torsion_site_symmetry_4
N2 K1 N1 B2 23.16(16) 3_444 .
N2 K1 N1 B2 -111.8(2) . .
N4 K1 N1 B2 157.14(15) 3_544 .
C9 K1 N1 B2 -131.17(15) 3_544 .
B1 K1 N1 B2 -72.49(16) . .
N3 K1 N1 B2 -177.11(15) 3_544 .
B2 K1 N1 B2 -152.43(11) 3_544 .
C14 K1 N1 B2 -140.07(17) 3_544 .
K1 K1 N1 B2 -145.51(16) 3_544 .
K1 K1 N1 B2 8.91(14) 3_444 .
N2 K1 N1 N2 135.00(10) 3_444 .
N4 K1 N1 N2 -91.02(13) 3_544 .
C9 K1 N1 N2 -19.33(16) 3_544 .
B1 K1 N1 N2 39.35(13) . .
N3 K1 N1 N2 -65.26(13) 3_544 .
B2 K1 N1 N2 -40.59(14) 3_544 .
B2 K1 N1 N2 111.8(2) . .
C14 K1 N1 N2 -28.2(2) 3_544 .
K1 K1 N1 N2 -33.67(11) 3_544 .
K1 K1 N1 N2 120.75(13) 3_444 .
N2 K1 N1 C1 -114.78(17) 3_444 .
N2 K1 N1 C1 110.2(2) . .
N4 K1 N1 C1 19.19(18) 3_544 .
C9 K1 N1 C1 90.88(18) 3_544 .
B1 K1 N1 C1 149.6(2) . .
N3 K1 N1 C1 44.95(17) 3_544 .
B2 K1 N1 C1 69.62(18) 3_544 .
B2 K1 N1 C1 -137.9(2) . .
C14 K1 N1 C1 82.0(2) 3_544 .
K1 K1 N1 C1 76.55(17) 3_544 .
K1 K1 N1 C1 -129.04(17) 3_444 .
B2 N1 N2 B1 0.8(3) . .
C1 N1 N2 B1 171.4(2) . .
K1 N1 N2 B1 -89.29(17) . .
B2 N1 N2 K1 -161.27(17) . 3_544
C1 N1 N2 K1 9.4(3) . 3_544
K1 N1 N2 K1 108.65(15) . 3_544
B2 N1 N2 K1 90.08(18) . .
C1 N1 N2 K1 -99.3(2) . .
N2 K1 N2 B1 50.31(14) 3_444 .
N4 K1 N2 B1 -158.51(15) 3_544 .
N1 K1 N2 B1 104.9(2) . .
C9 K1 N2 B1 -90.55(15) 3_544 .
N3 K1 N2 B1 -139.40(15) 3_544 .
B2 K1 N2 B1 -113.82(15) 3_544 .
B2 K1 N2 B1 71.78(16) . .
C14 K1 N2 B1 -91.49(16) 3_544 .
K1 K1 N2 B1 -128.42(17) 3_544 .
K1 K1 N2 B1 50.64(14) 3_444 .
N2 K1 N2 N1 -54.62(11) 3_444 .
N4 K1 N2 N1 96.56(13) 3_544 .
C9 K1 N2 N1 164.52(13) 3_544 .
B1 K1 N2 N1 -104.9(2) . .
N3 K1 N2 N1 115.68(13) 3_544 .
B2 K1 N2 N1 141.25(13) 3_544 .
B2 K1 N2 N1 -33.15(12) . .
C14 K1 N2 N1 163.58(12) 3_544 .
K1 K1 N2 N1 126.65(16) 3_544 .
K1 K1 N2 N1 -54.29(12) 3_444 .
N2 K1 N2 K1 178.73(10) 3_444 3_544
N4 K1 N2 K1 -30.09(8) 3_544 3_544
N1 K1 N2 K1 -126.65(16) . 3_544
C9 K1 N2 K1 37.87(8) 3_544 3_544
B1 K1 N2 K1 128.42(17) . 3_544
N3 K1 N2 K1 -10.98(7) 3_544 3_544
B2 K1 N2 K1 14.59(8) 3_544 3_544
B2 K1 N2 K1 -159.81(13) . 3_544
C14 K1 N2 K1 36.93(11) 3_544 3_544
K1 K1 N2 K1 179.06(7) 3_444 3_544
B2 N3 N4 C2 -102.7(3) . .
B1 N3 N4 C2 72.1(3) . .
K1 N3 N4 C2 -154.0(2) 3_444 .
B2 N3 N4 K1 51.3(2) . 3_444
B1 N3 N4 K1 -133.9(2) . 3_444
C8 C3 C4 C5 -0.6(4) . .
B1 C3 C4 C5 179.5(3) . .
C3 C4 C5 C6 0.7(5) . .
C4 C5 C6 C7 -0.5(5) . .
C5 C6 C7 C8 0.0(5) . .
C6 C7 C8 C3 0.1(4) . .
C4 C3 C8 C7 0.1(4) . .
B1 C3 C8 C7 -179.9(3) . .
C14 C9 C10 C11 1.1(4) . .
B2 C9 C10 C11 -174.5(3) . .
K1 C9 C10 C11 99.4(3) 3_444 .
C9 C10 C11 C12 -0.5(5) . .
C10 C11 C12 C13 -1.2(5) . .
C11 C12 C13 C14 2.1(5) . .
C12 C13 C14 C9 -1.5(4) . .
C12 C13 C14 K1 -72.1(3) . 3_444
C10 C9 C14 C13 -0.1(4) . .
B2 C9 C14 C13 175.5(2) . .
K1 C9 C14 C13 -100.5(3) 3_444 .
C10 C9 C14 K1 100.4(2) . 3_444
B2 C9 C14 K1 -84.0(2) . 3_444
N1 N2 B1 N3 1.5(3) . .
K1 N2 B1 N3 163.77(15) 3_544 .
K1 N2 B1 N3 -82.55(19) . .
N1 N2 B1 C3 -178.2(2) . .
K1 N2 B1 C3 -16.0(3) 3_544 .
K1 N2 B1 C3 97.7(2) . .
N1 N2 B1 K1 84.07(15) . .
K1 N2 B1 K1 -113.68(16) 3_544 .
N4 N3 B1 N2 -178.7(2) . .
B2 N3 B1 N2 -3.2(3) . .
K1 N3 B1 N2 91.0(3) 3_444 .
N4 N3 B1 C3 1.0(4) . .
B2 N3 B1 C3 176.5(2) . .
K1 N3 B1 C3 -89.3(3) 3_444 .
N4 N3 B1 K1 119.3(2) . .
B2 N3 B1 K1 -65.14(18) . .
K1 N3 B1 K1 29.1(2) 3_444 .
C8 C3 B1 N2 -133.6(3) . .
C4 C3 B1 N2 46.3(4) . .
C8 C3 B1 N3 46.7(4) . .
C4 C3 B1 N3 -133.4(3) . .
C8 C3 B1 K1 -63.2(3) . .
C4 C3 B1 K1 116.7(2) . .
N2 K1 B1 N2 -138.16(12) 3_444 .
N4 K1 B1 N2 26.90(18) 3_544 .
N1 K1 B1 N2 -42.34(13) . .
C9 K1 B1 N2 94.27(15) 3_544 .
N3 K1 B1 N2 42.46(15) 3_544 .
B2 K1 B1 N2 66.25(15) 3_544 .
B2 K1 B1 N2 -77.64(16) . .
C14 K1 B1 N2 105.49(15) 3_544 .
K1 K1 B1 N2 33.25(12) 3_544 .
K1 K1 B1 N2 -124.86(15) 3_444 .
N2 K1 B1 N3 -27.28(16) 3_444 .
N2 K1 B1 N3 110.9(2) . .
N4 K1 B1 N3 137.78(14) 3_544 .
N1 K1 B1 N3 68.54(15) . .
C9 K1 B1 N3 -154.86(14) 3_544 .
N3 K1 B1 N3 153.33(12) 3_544 .
B2 K1 B1 N3 177.13(14) 3_544 .
B2 K1 B1 N3 33.24(13) . .
C14 K1 B1 N3 -143.64(13) 3_544 .
K1 K1 B1 N3 144.12(17) 3_544 .
K1 K1 B1 N3 -13.98(13) 3_444 .
N2 K1 B1 C3 103.38(18) 3_444 .
N2 K1 B1 C3 -118.5(3) . .
N4 K1 B1 C3 -91.56(19) 3_544 .
N1 K1 B1 C3 -160.8(2) . .
C9 K1 B1 C3 -24.19(19) 3_544 .
N3 K1 B1 C3 -76.01(18) 3_544 .
B2 K1 B1 C3 -52.21(18) 3_544 .
B2 K1 B1 C3 163.9(2) . .
C14 K1 B1 C3 -13.0(2) 3_544 .
K1 K1 B1 C3 -85.21(18) 3_544 .
K1 K1 B1 C3 116.68(18) 3_444 .
N2 N1 B2 N3 -2.7(3) . .
C1 N1 B2 N3 -171.4(3) . .
K1 N1 B2 N3 66.72(18) . .
N2 N1 B2 C9 175.7(2) . .
C1 N1 B2 C9 7.0(4) . .
K1 N1 B2 C9 -114.9(2) . .
N2 N1 B2 K1 -86.4(3) . 3_444
C1 N1 B2 K1 105.0(3) . 3_444
K1 N1 B2 K1 -16.9(3) . 3_444
N2 N1 B2 K1 -69.45(16) . .
C1 N1 B2 K1 121.9(3) . .
N4 N3 B2 N1 179.1(2) . .
B1 N3 B2 N1 3.5(3) . .
K1 N3 B2 N1 -136.17(18) 3_444 .
N4 N3 B2 C9 0.8(4) . .
B1 N3 B2 C9 -174.8(3) . .
K1 N3 B2 C9 45.5(2) 3_444 .
N4 N3 B2 K1 -44.7(2) . 3_444
B1 N3 B2 K1 139.65(17) . 3_444
N4 N3 B2 K1 -128.5(2) . .
B1 N3 B2 K1 55.89(16) . .
K1 N3 B2 K1 -83.75(5) 3_444 .
C10 C9 B2 N1 40.3(4) . .
C14 C9 B2 N1 -135.2(3) . .
K1 C9 B2 N1 134.5(2) 3_444 .
C10 C9 B2 N3 -141.8(3) . .
C14 C9 B2 N3 42.8(4) . .
K1 C9 B2 N3 -47.5(3) 3_444 .
C10 C9 B2 K1 -94.3(2) . 3_444
C14 C9 B2 K1 90.3(2) . 3_444
C10 C9 B2 K1 -33.5(3) . .
C14 C9 B2 K1 151.1(2) . .
K1 C9 B2 K1 60.79(16) 3_444 .
N2 K1 B2 N1 -157.42(16) 3_444 .
N2 K1 B2 N1 40.64(14) . .
N4 K1 B2 N1 -27.82(18) 3_544 .
C9 K1 B2 N1 68.33(19) 3_544 .
B1 K1 B2 N1 80.82(17) . .
N3 K1 B2 N1 3.36(17) 3_544 .
B2 K1 B2 N1 33.66(13) 3_544 .
C14 K1 B2 N1 89.3(3) 3_544 .
K1 K1 B2 N1 28.89(14) 3_544 .
K1 K1 B2 N1 -168.58(18) 3_444 .
N2 K1 B2 N3 87.44(14) 3_444 .
N2 K1 B2 N3 -74.51(15) . .
N4 K1 B2 N3 -142.97(13) 3_544 .
N1 K1 B2 N3 -115.1(2) . .
C9 K1 B2 N3 -46.81(19) 3_544 .
B1 K1 B2 N3 -34.32(14) . .
N3 K1 B2 N3 -111.78(14) 3_544 .
B2 K1 B2 N3 -81.48(15) 3_544 .
C14 K1 B2 N3 -25.8(3) 3_544 .
K1 K1 B2 N3 -86.25(13) 3_544 .
K1 K1 B2 N3 76.28(13) 3_444 .
N2 K1 B2 C9 -44.5(2) 3_444 .
N2 K1 B2 C9 153.6(3) . .
N4 K1 B2 C9 85.1(2) 3_544 .
N1 K1 B2 C9 112.9(3) . .
C9 K1 B2 C9 -178.74(18) 3_544 .
B1 K1 B2 C9 -166.3(3) . .
N3 K1 B2 C9 116.3(2) 3_544 .
B2 K1 B2 C9 146.6(2) 3_544 .
C14 K1 B2 C9 -157.8(2) 3_544 .
K1 K1 B2 C9 141.8(2) 3_544 .
K1 K1 B2 C9 -55.65(19) 3_444 .
N2 K1 B2 K1 11.16(6) 3_444 3_444
N2 K1 B2 K1 -150.79(11) . 3_444
N4 K1 B2 K1 140.75(7) 3_544 3_444
N1 K1 B2 K1 168.58(18) . 3_444
C9 K1 B2 K1 -123.09(10) 3_544 3_444
B1 K1 B2 K1 -110.61(12) . 3_444
N3 K1 B2 K1 171.94(5) 3_544 3_444
B2 K1 B2 K1 -157.76(8) 3_544 3_444
C14 K1 B2 K1 -102.1(2) 3_544 3_444
K1 K1 B2 K1 -162.53(6) 3_544 3_444
